data_4114648
loop_
_publ_author_name
'Richard E. Sykora'
'Kang Min Ok'
'P. Shiv Halasyamani'
'Thomas E. Albrecht-Schmitt'

_publ_contact_author
;
Prof. Thomas E. Albrecht-Schmitt 
179 Chemistry Building
Department of Chemistry
Auburn University, AL
36849
;
_publ_contact_author_email ' albreth@auburn.edu '
_publ_contact_author_fax ' 334 844 6959 '
_publ_contact_author_phone ' 334 844 6948 '
_publ_section_title
;
 Structural Modulation of Molybdenyl Iodate Architectures by Alkali Metal
 Cations in AMoO3(IO3) (A = K, Rb, Cs): A Facile Route to New Polar
 Materials with Large SHG Responses
;
_journal_name_full 'Journal of the American Chemical Society'
_journal_page_first 1951
_journal_page_last 1957
_journal_paper_doi 10.1021/ja012190z
_journal_volume 124
_journal_year 2002
_chemical_compound_source 'original synthesis'
_chemical_formula_structural KMoO3(IO3)
_chemical_formula_sum 'I K Mo O6'
_chemical_formula_weight 357.94
_chemical_name_systematic
; 
 ? 
;
_space_group_IT_number 61
_symmetry_cell_setting orthorhombic
_symmetry_space_group_name_Hall '-P 2ac 2ab'
_symmetry_space_group_name_H-M 'P b c a'
_atom_sites_solution_hydrogens geom
_atom_sites_solution_primary direct
_atom_sites_solution_secondary difmap
_audit_creation_method SHELXL
_cell_angle_alpha 90.00
_cell_angle_beta 90.00
_cell_angle_gamma 90.00
_cell_formula_units_Z 8
_cell_length_a 7.7991(3)
_cell_length_b 7.3372(3)
_cell_length_c 19.2695(8)
_cell_measurement_reflns_used all
_cell_measurement_temperature 193(2)
_cell_measurement_theta_max 28.28
_cell_measurement_theta_min 2.11
_cell_volume 1102.67(8)
_computing_cell_refinement 'SMART, SAINT'
_computing_data_collection SMART
_computing_data_reduction SAINT
_computing_molecular_graphics 'SHELXP-93 (Sheldrick, 1993)'
_computing_publication_material 'SHELXCIF-93 (Sheldrick, 1993)'
_computing_structure_refinement 'SHELXL-93 (Sheldrick, 1993)'
_computing_structure_solution 'SHELXS-86 (Sheldrick, 1990)'
_diffrn_ambient_temperature 193(2)
_diffrn_measurement_device 'Bruker APEX'
_diffrn_measurement_method '0.3 wide w exposures'
_diffrn_radiation_monochromator graphite
_diffrn_radiation_source 'fine-focus sealed tube'
_diffrn_radiation_type MoK\a
_diffrn_radiation_wavelength 0.71073
_diffrn_reflns_av_R_equivalents 0.0310
_diffrn_reflns_av_sigmaI/netI 0.0189
_diffrn_reflns_limit_h_max 10
_diffrn_reflns_limit_h_min -10
_diffrn_reflns_limit_k_max 9
_diffrn_reflns_limit_k_min -9
_diffrn_reflns_limit_l_max 25
_diffrn_reflns_limit_l_min -25
_diffrn_reflns_number 10045
_diffrn_reflns_theta_max 28.28
_diffrn_reflns_theta_min 2.11
_diffrn_standards_decay_% 0
_diffrn_standards_interval_count na
_diffrn_standards_interval_time na
_diffrn_standards_number na
_exptl_absorpt_coefficient_mu 8.688
_exptl_absorpt_correction_T_max '0.698040 ratio of min/max'
_exptl_absorpt_correction_T_min '0.698040 ratio of min/max'
_exptl_absorpt_correction_type 'multi-scan (SADABS)'
_exptl_crystal_colour colorless
_exptl_crystal_density_diffrn 4.312
_exptl_crystal_density_meas ?
_exptl_crystal_density_method calcd
_exptl_crystal_description prism
_exptl_crystal_F_000 1296
_exptl_crystal_size_max 0.140
_exptl_crystal_size_mid 0.140
_exptl_crystal_size_min 0.032
_refine_diff_density_max 1.125
_refine_diff_density_min -0.938
_refine_diff_density_rms 0.199
_refine_ls_extinction_coef 0.00147(11)
_refine_ls_extinction_expression Fc^*^=kFc[1+0.001xFc^2^\l^3^/sin(2\q)]^-1/4^
_refine_ls_extinction_method SHELXL
_refine_ls_goodness_of_fit_all 1.166
_refine_ls_goodness_of_fit_obs 1.168
_refine_ls_hydrogen_treatment na
_refine_ls_matrix_type full
_refine_ls_number_parameters 83
_refine_ls_number_reflns 1364
_refine_ls_number_restraints 0
_refine_ls_restrained_S_all 1.166
_refine_ls_restrained_S_obs 1.168
_refine_ls_R_factor_all 0.0222
_refine_ls_R_factor_obs 0.0216
_refine_ls_shift/esd_max 0.001
_refine_ls_shift/esd_mean 0.000
_refine_ls_structure_factor_coef Fsqd
_refine_ls_weighting_details 'w=1/[\s^2^(Fo^2^)+(0.0246P)^2^+3.0363P] where P=(Fo^2^+2Fc^2^)/3'
_refine_ls_weighting_scheme calc
_refine_ls_wR_factor_all 0.0525
_refine_ls_wR_factor_obs 0.0521
_reflns_number_observed 1342
_reflns_number_total 1364
_reflns_observed_criterion >2sigma(I)
_cod_data_source_file ja012190z_1.cif
_cod_data_source_block 1
_cod_depositor_comments
;
The following automatic conversions were performed:

'_exptl_crystal_density_meas' value 'nm' was changed to '?' - the
value is perceived as not measured.

Automatic conversion script
Id: cif_fix_values 3008 2015-01-20 13:52:24Z robertas 

The following automatic conversions were performed:

'_refine_ls_weighting_scheme' value 'calc
w=1/[\s^2^(Fo^2^)+(0.0246P)^2^+3.0363P] where P=(Fo^2^+2Fc^2^)/3' was
changed to 'calc'. New tag '_refine_ls_weighting_details' was
created. The value of the new tag was set to
'w=1/[\s^2^(Fo^2^)+(0.0246P)^2^+3.0363P] where P=(Fo^2^+2Fc^2^)/3'.

Automatic conversion script
Id: cif_fix_values 3143 2015-03-26 13:38:13Z robertas 
;
_cod_database_code 4114648

loop_
_symmetry_equiv_pos_as_xyz
'x, y, z'
'-x+1/2, -y, z+1/2'
'-x, y+1/2, -z+1/2'
'x+1/2, -y+1/2, -z'
'-x, -y, -z'
'x-1/2, y, -z-1/2'
'x, -y-1/2, z-1/2'
'-x-1/2, y-1/2, z'

loop_
_atom_site_aniso_label
_atom_site_aniso_U_11
_atom_site_aniso_U_22
_atom_site_aniso_U_33
_atom_site_aniso_U_23
_atom_site_aniso_U_13
_atom_site_aniso_U_12
K1 0.0157(3) 0.0164(4) 0.0157(3) -0.0017(3) 0.0011(3) -0.0030(3)
Mo1 0.0089(2) 0.00674(15) 0.0092(2) 0.00026(8) 0.00050(9) 0.00025(8)
I1 0.00851(13) 0.00708(14) 0.00976(13) -0.00045(6) -0.00087(6) 0.00017(6)
O1 0.0133(11) 0.0166(13) 0.0201(12) 0.0018(10) 0.0032(9) -0.0006(9)
O2 0.0153(11) 0.0137(11) 0.0135(11) -0.0014(9) -0.0015(9) 0.0023(9)
O3 0.0124(11) 0.0084(10) 0.0132(11) -0.0014(8) 0.0014(8) 0.0000(8)
O4 0.0127(12) 0.0209(13) 0.0203(12) -0.0029(10) 0.0049(9) 0.0040(9)
O5 0.0229(13) 0.0121(11) 0.0140(11) -0.0013(9) -0.0079(10) -0.0026(9)
O6 0.0113(11) 0.0090(10) 0.0146(11) 0.0018(9) -0.0028(8) -0.0007(8)

loop_
_atom_site_label
_atom_site_type_symbol
_atom_site_fract_x
_atom_site_fract_y
_atom_site_fract_z
_atom_site_U_iso_or_equiv
_atom_site_thermal_displace_type
_atom_site_occupancy
_atom_site_calc_flag
K1 K -0.19038(9) -0.16445(10) 0.42872(4) 0.0159(2) Uani 1 d
Mo1 Mo -0.21954(3) -0.08062(3) 0.105346(14) 0.00828(10) Uani 1 d
I1 I -0.00338(2) 0.07544(3) 0.275605(10) 0.00845(9) Uani 1 d
O1 O -0.0245(3) -0.0091(4) 0.07536(13) 0.0167(5) Uani 1 d
O2 O -0.3374(3) -0.1096(3) 0.03076(12) 0.0142(5) Uani 1 d
O3 O -0.3179(3) 0.1690(3) 0.12465(12) 0.0113(4) Uani 1 d
O4 O -0.1840(3) 0.1448(4) 0.32545(13) 0.0180(5) Uani 1 d
O5 O -0.1205(3) -0.0560(3) 0.21108(13) 0.0163(5) Uani 1 d
O6 O 0.0562(3) -0.1307(3) 0.32488(12) 0.0116(4) Uani 1 d

loop_
_atom_type_symbol
_atom_type_description
_atom_type_scat_dispersion_real
_atom_type_scat_dispersion_imag
_atom_type_scat_source
O O 0.0106 0.0060 'International Tables Vol C Tables 4.2.6.8 and 6.1.1.4'
Mo Mo -1.6832 0.6857 'International Tables Vol C Tables 4.2.6.8 and 6.1.1.4'
I I -0.4742 1.8119 'International Tables Vol C Tables 4.2.6.8 and 6.1.1.4'
K K 0.2009 0.2494 'International Tables Vol C Tables 4.2.6.8 and 6.1.1.4'

loop_
_geom_angle_atom_site_label_1
_geom_angle_atom_site_label_2
_geom_angle_atom_site_label_3
_geom_angle
_geom_angle_site_symmetry_1
_geom_angle_site_symmetry_3
O4 K1 O6 76.14(7) 8 .
O4 K1 O2 93.64(8) 8 7_556
O6 K1 O2 146.60(7) . 7_556
O4 K1 O2 159.73(8) 8 2_455
O6 K1 O2 112.59(7) . 2_455
O2 K1 O2 87.95(7) 7_556 2_455
O4 K1 O1 81.43(8) 8 6_556
O6 K1 O1 125.22(8) . 6_556
O2 K1 O1 83.24(8) 7_556 6_556
O2 K1 O1 78.69(7) 2_455 6_556
O4 K1 O2 129.43(8) 8 6_656
O6 K1 O2 61.58(7) . 6_656
O2 K1 O2 106.33(5) 7_556 6_656
O2 K1 O2 68.85(8) 2_455 6_656
O1 K1 O2 145.50(8) 6_556 6_656
O4 K1 O4 84.67(7) 8 .
O6 K1 O4 56.53(7) . .
O2 K1 O4 155.45(7) 7_556 .
O2 K1 O4 85.55(7) 2_455 .
O1 K1 O4 72.28(7) 6_556 .
O2 K1 O4 93.32(7) 6_656 .
O4 K1 O1 75.04(8) 8 3_545
O6 K1 O1 70.99(7) . 3_545
O2 K1 O1 75.66(7) 7_556 3_545
O2 K1 O1 124.72(7) 2_455 3_545
O1 K1 O1 147.03(9) 6_556 3_545
O2 K1 O1 66.23(7) 6_656 3_545
O4 K1 O1 126.89(7) . 3_545
O4 K1 I1 78.34(6) 8 .
O6 K1 I1 28.44(5) . .
O2 K1 I1 171.40(5) 7_556 .
O2 K1 I1 100.65(5) 2_455 .
O1 K1 I1 98.46(6) 6_556 .
O2 K1 I1 77.04(5) 6_656 .
O4 K1 I1 28.11(5) . .
O1 K1 I1 99.02(5) 3_545 .
O4 K1 Mo1 108.53(6) 8 6_656
O6 K1 Mo1 35.95(5) . 6_656
O2 K1 Mo1 127.77(6) 7_556 6_656
O2 K1 Mo1 86.01(5) 2_455 6_656
O1 K1 Mo1 145.04(6) 6_556 6_656
O2 K1 Mo1 25.70(5) 6_656 6_656
O4 K1 Mo1 75.37(5) . 6_656
O1 K1 Mo1 66.09(5) 3_545 6_656
I1 K1 Mo1 53.595(11) . 6_656
O4 K1 K1 52.47(6) 8 8
O6 K1 K1 104.82(5) . 8
O2 K1 K1 47.88(5) 7_556 8
O2 K1 K1 135.23(5) 2_455 8
O1 K1 K1 99.40(6) 6_556 8
O2 K1 K1 111.66(5) 6_656 8
O4 K1 K1 137.11(5) . 8
O1 K1 K1 47.78(5) 3_545 8
I1 K1 K1 123.583(13) . 8
Mo1 K1 K1 113.35(3) 6_656 8
O4 K1 K1 115.19(6) 8 8_565
O6 K1 K1 94.78(5) . 8_565
O2 K1 K1 118.08(6) 7_556 8_565
O2 K1 K1 47.77(5) 2_455 8_565
O1 K1 K1 52.16(6) 6_556 8_565
O2 K1 K1 95.69(5) 6_656 8_565
O4 K1 K1 43.56(5) . 8_565
O1 K1 K1 160.63(6) 3_545 8_565
I1 K1 K1 68.831(12) . 8_565
Mo1 K1 K1 94.64(2) 6_656 8_565
K1 K1 K1 151.55(4) 8 8_565
O1 Mo1 O2 103.36(12) . .
O1 Mo1 O3 103.09(11) . 8
O2 Mo1 O3 97.27(11) . 8
O1 Mo1 O3 97.00(11) . .
O2 Mo1 O3 93.61(10) . .
O3 Mo1 O3 154.20(11) 8 .
O1 Mo1 O5 88.59(11) . .
O2 Mo1 O5 167.99(11) . .
O3 Mo1 O5 80.95(9) 8 .
O3 Mo1 O5 83.56(9) . .
O1 Mo1 O6 161.69(11) . 6_556
O2 Mo1 O6 93.68(10) . 6_556
O3 Mo1 O6 81.00(9) 8 6_556
O3 Mo1 O6 75.00(9) . 6_556
O5 Mo1 O6 74.31(9) . 6_556
O1 Mo1 K1 148.80(9) . 6_556
O2 Mo1 K1 46.80(8) . 6_556
O3 Mo1 K1 91.50(7) 8 6_556
O3 Mo1 K1 79.08(6) . 6_556
O5 Mo1 K1 121.22(7) . 6_556
O6 Mo1 K1 47.01(6) 6_556 6_556
O1 Mo1 K1 78.46(9) . 7
O2 Mo1 K1 40.57(8) . 7
O3 Mo1 K1 72.36(7) 8 7
O3 Mo1 K1 128.26(7) . 7
O5 Mo1 K1 146.54(7) . 7
O6 Mo1 K1 119.52(6) 6_556 7
K1 Mo1 K1 80.018(14) 6_556 7
O1 Mo1 K1 74.02(9) . 2_454
O2 Mo1 K1 39.98(8) . 2_454
O3 Mo1 K1 130.04(7) 8 2_454
O3 Mo1 K1 71.06(7) . 2_454
O5 Mo1 K1 146.73(6) . 2_454
O6 Mo1 K1 117.26(6) 6_556 2_454
K1 Mo1 K1 75.48(2) 6_556 2_454
K1 Mo1 K1 58.025(12) 7 2_454
O4 I1 O5 97.06(12) . .
O4 I1 O6 98.98(11) . .
O5 I1 O6 92.50(10) . .
O4 I1 K1 53.04(9) . .
O5 I1 K1 95.39(8) . .
O6 I1 K1 45.99(7) . .
Mo1 O1 K1 134.51(13) . 6_656
Mo1 O1 K1 139.11(13) . 3
K1 O1 K1 80.06(6) 6_656 3
Mo1 O2 K1 116.03(11) . 7
Mo1 O2 K1 116.97(11) . 2_454
K1 O2 K1 84.36(7) 7 2_454
Mo1 O2 K1 107.50(10) . 6_556
K1 O2 K1 119.65(9) 7 6_556
K1 O2 K1 111.15(8) 2_454 6_556
Mo1 O3 Mo1 141.56(12) 8_565 .
I1 O4 K1 149.07(14) . 8_565
I1 O4 K1 98.86(10) . .
K1 O4 K1 83.96(7) 8_565 .
I1 O5 Mo1 149.07(13) . .
I1 O6 Mo1 111.83(11) . 6_656
I1 O6 K1 105.57(10) . .
Mo1 O6 K1 97.05(8) 6_656 .

loop_
_geom_bond_atom_site_label_1
_geom_bond_atom_site_label_2
_geom_bond_distance
_geom_bond_site_symmetry_2
K1 O4 2.623(3) 8
K1 O6 2.786(2) .
K1 O2 2.816(2) 7_556
K1 O2 2.821(3) 2_455
K1 O1 2.845(3) 6_556
K1 O2 2.890(3) 6_656
K1 O4 3.018(3) .
K1 O1 3.034(3) 3_545
K1 I1 3.7322(8) .
K1 Mo1 3.7808(8) 6_656
K1 K1 3.7846(4) 8
K1 K1 3.7846(4) 8_565
Mo1 O1 1.710(2) .
Mo1 O2 1.719(2) .
Mo1 O3 1.897(2) 8
Mo1 O3 2.020(2) .
Mo1 O5 2.186(2) .
Mo1 O6 2.236(2) 6_556
Mo1 K1 3.7807(8) 6_556
Mo1 K1 3.8903(8) 7
Mo1 K1 3.9129(8) 2_454
I1 O4 1.779(2) .
I1 O5 1.820(2) .
I1 O6 1.845(2) .
O1 K1 2.845(3) 6_656
O1 K1 3.034(3) 3
O2 K1 2.816(2) 7
O2 K1 2.821(3) 2_454
O2 K1 2.890(3) 6_556
O3 Mo1 1.897(2) 8_565
O4 K1 2.623(3) 8_565
O6 Mo1 2.236(2) 6_656
